data_2203011
loop_
_publ_author_name
'Kazak, Canan'
'G\"oker, Hakan'
'\'Ide, Semra'

_publ_section_title
;
 2-Acetylphenyl 5-methylthiophene-2-carboxylate
;
_journal_issue 9
_journal_name_full 'Acta Crystallographica Section E'
_journal_page_first o1362
_journal_page_last o1363
_journal_paper_doi 10.1107/S160053680301167X
_journal_volume 59
_journal_year 2003
_chemical_formula_iupac 'C14 H12 O3 S'
_chemical_formula_moiety 'C14 H12 O3 S'
_chemical_formula_sum 'C14 H12 O3 S'
_chemical_formula_weight 260.30
_chemical_name_systematic ?
_space_group_IT_number 61
_symmetry_cell_setting orthorhombic
_symmetry_space_group_name_Hall '-P 2ac 2ab'
_symmetry_space_group_name_H-M 'P b c a'
_atom_sites_solution_hydrogens difmap
_atom_sites_solution_primary direct
_atom_sites_solution_secondary difmap
_audit_creation_method SHELXL-97
_cell_angle_alpha 90.00
_cell_angle_beta 90.00
_cell_angle_gamma 90.00
_cell_formula_units_Z 8
_cell_length_a 8.0088(11)
_cell_length_b 14.3163(16)
_cell_length_c 22.103(3)
_cell_measurement_reflns_used 25
_cell_measurement_temperature 293(2)
_cell_measurement_theta_max 26.3
_cell_measurement_theta_min 2.6
_cell_volume 2534.3(6)
_computing_cell_refinement 'CAD-4 EXPRESS'
_computing_data_collection 'CAD-4 EXPRESS (Enraf-Nonius, 1994)'
_computing_data_reduction 'XCAD4 (Harms & Wocadlo, 1995)'
_computing_molecular_graphics 'ORTEP-3 for Windows (Farrugia, 1997)'
_computing_publication_material 'WinGX (Farrugia, 1999)'
_computing_structure_refinement 'SHELXL97 (Sheldrick, 1997)'
_computing_structure_solution 'SHELXS97 (Sheldrick, 1997)'
_diffrn_ambient_temperature 293(2)
_diffrn_measured_fraction_theta_full 0.996
_diffrn_measured_fraction_theta_max 0.996
_diffrn_measurement_device_type 'Enraf-Nonius CAD-4'
_diffrn_measurement_method \w/2\q
_diffrn_radiation_monochromator graphite
_diffrn_radiation_source 'fine-focus sealed tube'
_diffrn_radiation_type MoK\a
_diffrn_radiation_wavelength 0.71073
_diffrn_reflns_av_R_equivalents 0.000
_diffrn_reflns_av_sigmaI/netI 0.121
_diffrn_reflns_limit_h_max 9
_diffrn_reflns_limit_h_min 0
_diffrn_reflns_limit_k_max 17
_diffrn_reflns_limit_k_min 0
_diffrn_reflns_limit_l_max 27
_diffrn_reflns_limit_l_min 0
_diffrn_reflns_number 2551
_diffrn_reflns_theta_full 26.3
_diffrn_reflns_theta_max 26.3
_diffrn_reflns_theta_min 2.8
_diffrn_standards_decay_% 1
_diffrn_standards_interval_time 120
_diffrn_standards_number 3
_exptl_absorpt_coefficient_mu 0.25
_exptl_absorpt_correction_T_max 0.951
_exptl_absorpt_correction_T_min 0.928
_exptl_absorpt_correction_type '\y scan'
_exptl_absorpt_process_details '(North et al., 1968)'
_exptl_crystal_colour colourless
_exptl_crystal_density_diffrn 1.364
_exptl_crystal_density_method 'not measured'
_exptl_crystal_description prism
_exptl_crystal_F_000 1088
_exptl_crystal_size_max 0.30
_exptl_crystal_size_mid 0.25
_exptl_crystal_size_min 0.20
_refine_diff_density_max 0.20
_refine_diff_density_min -0.24
_refine_ls_extinction_method none
_refine_ls_goodness_of_fit_ref 0.98
_refine_ls_hydrogen_treatment refall
_refine_ls_matrix_type full
_refine_ls_number_parameters 211
_refine_ls_number_reflns 2551
_refine_ls_number_restraints 0
_refine_ls_restrained_S_all 0.98
_refine_ls_R_factor_all 0.160
_refine_ls_R_factor_gt 0.043
_refine_ls_shift/su_max <0.001
_refine_ls_shift/su_mean 0.000
_refine_ls_structure_factor_coef Fsqd
_refine_ls_weighting_details 'calc w = 1/[\s^2^(Fo^2^)+(0.0431P)^2^] where P = (Fo^2^+2Fc^2^)/3'
_refine_ls_weighting_scheme calc
_refine_ls_wR_factor_gt 0.085
_refine_ls_wR_factor_ref 0.112
_reflns_number_gt 1275
_reflns_number_total 2551
_reflns_threshold_expression I>2\s(I)
_cod_data_source_file ya6162.cif
_cod_data_source_block I
_cod_depositor_comments
;
The following automatic conversions were performed:
'_symmetry_cell_setting' value 'Orthorhombic' changed to 'orthorhombic'
according to '/home/saulius/struct/CIF-dictionaries/cif_core.dic'
dictionary named 'cif_core.dic' version 2.4.1 from 2010-06-29.

Automatic conversion script
Id: cif_fix_enum 1527 2010-12-29 10:47:43Z saulius 

The following automatic conversions were performed:

'_symmetry_cell_setting' value 'Orthorhombic' changed to
'orthorhombic' according to
/home/saulius/struct/CIF-dictionaries/cif_core.dic dictionary named
'cif_core.dic' version 2.4.1 from 2010-06-29.

Automatic conversion script
Id: cif_fix_values 1715 2011-07-08 13:25:40Z adriana 
;
_cod_original_cell_volume 2534.2(5)
_cod_database_code 2203011
_cod_database_fobs_code 2203011

loop_
_symmetry_equiv_pos_as_xyz
'x, y, z'
'-x+1/2, -y, z+1/2'
'x+1/2, -y+1/2, -z'
'-x, y+1/2, -z+1/2'
'-x, -y, -z'
'x-1/2, y, -z-1/2'
'-x-1/2, y-1/2, z'
'x, -y-1/2, z-1/2'

loop_
_atom_site_label
_atom_site_fract_x
_atom_site_fract_y
_atom_site_fract_z
_atom_site_U_iso_or_equiv
_atom_site_adp_type
_atom_site_calc_flag
_atom_site_refinement_flags
_atom_site_occupancy
_atom_site_disorder_assembly
_atom_site_disorder_group
_atom_site_type_symbol
S1 0.22905(9) 0.07839(6) 0.48719(4) 0.0469(3) Uani d . 1 . . S
O1 0.1729(2) -0.05224(13) 0.58824(8) 0.0394(5) Uani d . 1 . . O
O2 0.3969(3) -0.01173(16) 0.64400(10) 0.0517(6) Uani d . 1 . . O
O3 0.0460(3) 0.08943(15) 0.65878(11) 0.0629(7) Uani d . 1 . . O
C1 0.0088(3) -0.07142(19) 0.67960(12) 0.0330(7) Uani d . 1 . . C
C2 0.1177(3) -0.1083(2) 0.63655(12) 0.0347(7) Uani d . 1 . . C
C3 0.1635(4) -0.2004(2) 0.63705(15) 0.0418(8) Uani d . 1 . . C
H3 0.238(4) -0.2205(19) 0.6084(13) 0.043(9) Uiso d . 1 . . H
C4 0.1073(4) -0.2582(2) 0.68263(15) 0.0445(8) Uani d . 1 . . C
H4 0.142(4) -0.322(2) 0.6810(14) 0.069(10) Uiso d . 1 . . H
C5 0.0039(4) -0.2236(2) 0.72668(15) 0.0423(8) Uani d . 1 . . C
H5 -0.032(3) -0.2599(18) 0.7575(12) 0.040(9) Uiso d . 1 . . H
C6 -0.0469(4) -0.1309(2) 0.72471(15) 0.0412(8) Uani d . 1 . . C
H6 -0.116(4) -0.112(2) 0.7547(14) 0.053(10) Uiso d . 1 . . H
C7 0.4968(5) 0.1722(2) 0.49499(15) 0.0473(8) Uani d . 1 . . C
H7 0.583(3) 0.215(2) 0.4851(12) 0.046(9) Uiso d . 1 . . H
C8 0.3644(4) 0.1597(2) 0.45790(13) 0.0405(8) Uani d . 1 . . C
C9 0.4907(4) 0.1162(2) 0.54708(14) 0.0438(8) Uani d . 1 . . C
H9 0.568(3) 0.1158(19) 0.5762(12) 0.036(8) Uiso d . 1 . . H
C10 0.3533(4) 0.06153(19) 0.54954(12) 0.0364(7) Uani d . 1 . . C
C11 0.3144(4) -0.0026(2) 0.59889(14) 0.0371(7) Uani d . 1 . . C
C12 0.3333(7) 0.2045(3) 0.3980(2) 0.0631(11) Uani d . 1 . . C
H121 0.220(5) 0.216(3) 0.3910(17) 0.082(14) Uiso d . 1 . . H
H122 0.375(6) 0.166(3) 0.364(2) 0.14(2) Uiso d . 1 . . H
H123 0.391(5) 0.261(3) 0.3968(16) 0.089(14) Uiso d . 1 . . H
C13 -0.0448(4) 0.0286(2) 0.67836(13) 0.0403(8) Uani d . 1 . . C
C14 -0.2141(5) 0.0517(3) 0.7023(2) 0.0543(10) Uani d . 1 . . C
H141 -0.241(4) 0.119(3) 0.6966(14) 0.074(11) Uiso d . 1 . . H
H142 -0.218(5) 0.036(3) 0.744(2) 0.109(16) Uiso d . 1 . . H
H143 -0.300(4) 0.017(3) 0.6807(16) 0.080(13) Uiso d . 1 . . H

loop_
_atom_site_aniso_label
_atom_site_aniso_U_11
_atom_site_aniso_U_22
_atom_site_aniso_U_33
_atom_site_aniso_U_12
_atom_site_aniso_U_13
_atom_site_aniso_U_23
S1 0.0434(5) 0.0465(5) 0.0507(5) -0.0047(4) -0.0027(4) 0.0119(4)
O1 0.0416(12) 0.0417(12) 0.0348(11) -0.0098(10) 0.0005(9) 0.0069(9)
O2 0.0497(14) 0.0601(15) 0.0454(13) -0.0128(12) -0.0055(12) 0.0089(12)
O3 0.0579(15) 0.0349(13) 0.0959(19) -0.0020(13) 0.0151(14) 0.0076(13)
C1 0.0350(15) 0.0299(15) 0.0340(16) -0.0026(14) -0.0015(14) 0.0004(14)
C2 0.0372(17) 0.0345(17) 0.0324(16) -0.0047(14) -0.0016(14) 0.0035(13)
C3 0.0431(18) 0.042(2) 0.040(2) 0.0006(17) 0.0098(17) -0.0049(16)
C4 0.054(2) 0.0310(18) 0.048(2) 0.0008(17) -0.0022(19) -0.0023(16)
C5 0.051(2) 0.0353(19) 0.0400(19) -0.0078(16) 0.0010(18) 0.0089(16)
C6 0.0401(19) 0.046(2) 0.0381(18) -0.0056(16) 0.0034(16) -0.0031(17)
C7 0.054(2) 0.0395(18) 0.048(2) -0.0144(18) 0.0120(18) -0.0021(17)
C8 0.0461(19) 0.0352(17) 0.0403(18) 0.0017(15) 0.0104(16) 0.0076(15)
C9 0.046(2) 0.052(2) 0.0344(18) -0.0082(18) -0.0017(17) -0.0027(16)
C10 0.0396(17) 0.0343(17) 0.0353(17) -0.0017(14) 0.0047(14) -0.0003(14)
C11 0.0367(17) 0.0339(16) 0.0408(18) 0.0025(14) 0.0050(15) -0.0029(16)
C12 0.067(3) 0.059(3) 0.064(3) -0.002(2) 0.000(2) 0.026(2)
C13 0.0434(19) 0.0396(18) 0.0379(18) -0.0026(16) -0.0038(16) -0.0029(15)
C14 0.051(2) 0.046(2) 0.067(3) 0.0090(19) 0.006(2) -0.003(2)

loop_
_atom_type_symbol
_atom_type_description
_atom_type_scat_dispersion_real
_atom_type_scat_dispersion_imag
_atom_type_scat_source
C C 0.0033 0.0016 'International Tables Vol C Tables 4.2.6.8 and 6.1.1.4'
H H 0.0000 0.0000 'International Tables Vol C Tables 4.2.6.8 and 6.1.1.4'
O O 0.0106 0.0060 'International Tables Vol C Tables 4.2.6.8 and 6.1.1.4'
S S 0.1246 0.1234 'International Tables Vol C Tables 4.2.6.8 and 6.1.1.4'

loop_
_geom_angle_atom_site_label_1
_geom_angle_atom_site_label_2
_geom_angle_atom_site_label_3
_geom_angle
_geom_angle_publ_flag
C10 S1 C8 91.83(14) yes
C11 O1 C2 115.4(2) yes
C6 C1 C2 117.4(3) yes
C6 C1 C13 120.6(3) yes
C2 C1 C13 122.0(3) yes
C3 C2 C1 121.8(3) yes
C3 C2 O1 118.1(3) yes
C1 C2 O1 119.8(2) ?
C2 C3 C4 119.8(3) ?
C2 C3 H3 118.2(18) ?
C4 C3 H3 121.8(18) ?
C5 C4 C3 119.9(3) ?
C5 C4 H4 123.4(19) ?
C3 C4 H4 116.7(19) ?
C4 C5 C6 120.0(3) ?
C4 C5 H5 121.4(16) ?
C6 C5 H5 118.6(17) ?
C1 C6 C5 121.0(3) ?
C1 C6 H6 123(2) ?
C5 C6 H6 116(2) ?
C8 C7 C9 113.2(3) ?
C8 C7 H7 121.3(17) ?
C9 C7 H7 125.5(18) ?
C7 C8 C12 127.8(3) ?
C7 C8 S1 110.9(2) ?
C12 C8 S1 121.3(3) ?
C10 C9 C7 113.1(3) ?
C10 C9 H9 122.0(18) ?
C7 C9 H9 124.9(18) ?
C9 C10 C11 124.6(3) ?
C9 C10 S1 111.0(2) ?
C11 C10 S1 124.4(2) ?
O2 C11 O1 123.0(3) ?
O2 C11 C10 124.8(3) ?
O1 C11 C10 112.2(3) ?
C8 C12 H121 113(2) ?
C8 C12 H122 111(3) ?
H121 C12 H122 108(4) ?
C8 C12 H123 108(2) ?
H121 C12 H123 109(3) ?
H122 C12 H123 107(4) ?
O3 C13 C14 120.8(3) ?
O3 C13 C1 121.4(3) ?
C14 C13 C1 117.8(3) ?
C13 C14 H141 112(2) ?
C13 C14 H142 108(3) ?
H141 C14 H142 110(3) ?
C13 C14 H143 111(2) ?
H141 C14 H143 106(3) ?
H142 C14 H143 109(3) ?

loop_
_geom_bond_atom_site_label_1
_geom_bond_atom_site_label_2
_geom_bond_site_symmetry_2
_geom_bond_distance
_geom_bond_publ_flag
S1 C8 . 1.718(3) yes
S1 C10 . 1.717(3) yes
O1 C2 . 1.407(3) yes
O1 C11 . 1.359(3) yes
O2 C11 . 1.203(3) yes
O3 C13 . 1.214(3) yes
C1 C6 . 1.385(4) ?
C1 C2 . 1.395(4) ?
C1 C13 . 1.496(4) ?
C2 C3 . 1.368(4) ?
C3 C4 . 1.380(4) ?
C3 H3 . 0.92(3) ?
C4 C5 . 1.371(4) ?
C4 H4 . 0.95(3) ?
C5 C6 . 1.389(4) ?
C5 H5 . 0.91(3) ?
C6 H6 . 0.90(3) ?
C7 C8 . 1.352(4) ?
C7 C9 . 1.404(4) ?
C7 H7 . 0.94(3) ?
C8 C12 . 1.492(5) yes
C9 C10 . 1.351(4) ?
C9 H9 . 0.89(3) ?
C10 C11 . 1.459(4) yes
C12 H121 . 0.93(4) ?
C12 H122 . 0.99(5) ?
C12 H123 . 0.94(4) ?
C13 C14 . 1.492(5) ?
C14 H141 . 0.99(4) ?
C14 H142 . 0.95(5) ?
C14 H143 . 0.97(4) ?

loop_
_geom_torsion_atom_site_label_1
_geom_torsion_atom_site_label_2
_geom_torsion_atom_site_label_3
_geom_torsion_atom_site_label_4
_geom_torsion
C6 C1 C2 C3 2.5(4)
C13 C1 C2 C3 -178.5(3)
C6 C1 C2 O1 177.4(2)
C13 C1 C2 O1 -3.6(4)
C11 O1 C2 C3 -95.5(3)
C11 O1 C2 C1 89.4(3)
C1 C2 C3 C4 -2.9(5)
O1 C2 C3 C4 -177.9(3)
C2 C3 C4 C5 1.0(5)
C3 C4 C5 C6 1.3(5)
C2 C1 C6 C5 -0.2(4)
C13 C1 C6 C5 -179.2(3)
C4 C5 C6 C1 -1.7(5)
C9 C7 C8 C12 -177.5(4)
C9 C7 C8 S1 0.3(4)
C10 S1 C8 C7 -0.2(2)
C10 S1 C8 C12 177.8(3)
C8 C7 C9 C10 -0.3(4)
C7 C9 C10 C11 -179.2(3)
C7 C9 C10 S1 0.1(4)
C8 S1 C10 C9 0.1(2)
C8 S1 C10 C11 179.4(3)
C2 O1 C11 O2 6.7(4)
C2 O1 C11 C10 -173.6(2)
C9 C10 C11 O2 2.8(5)
S1 C10 C11 O2 -176.5(2)
C9 C10 C11 O1 -176.9(3)
S1 C10 C11 O1 3.8(4)
C6 C1 C13 O3 148.3(3)
C2 C1 C13 O3 -30.7(4)
C6 C1 C13 C14 -31.5(4)
C2 C1 C13 C14 149.6(3)

loop_
_cod_related_entry_id
_cod_related_entry_database
_cod_related_entry_code
1 ChemSpider 21131471
